data_7117093
loop_
_publ_author_name
'Scottwell, Syn\/ove \/O.'
'Elliott, Anastasia B. S.'
'Shaffer, Karl J.'
'Nafady, Ayman'
'McAdam, C. John'
'Gordon, Keith C.'
'Crowley, James D.'

_publ_section_title
;
 Chemically and electrochemically induced expansion and contraction of a
 ferrocene rotor
;
_journal_coden_ASTM CHCOFS
_journal_issue 38
_journal_name_full
;
 Chemical Communications (Cambridge, United Kingdom)
;
_journal_page_first 8161
_journal_page_last 8164
_journal_paper_doi 10.1039/c5cc01973g
_journal_volume 51
_journal_year 2015
_chemical_formula_sum 'C22 H15 Fe I N2'
_chemical_formula_weight 490.11
_space_group_IT_number 14
_symmetry_cell_setting monoclinic
_symmetry_space_group_name_Hall '-P 2ybc'
_symmetry_space_group_name_H-M 'P 1 21/c 1'
_atom_sites_solution_hydrogens geom
_atom_sites_solution_primary direct
_atom_sites_solution_secondary difmap
_audit_creation_method SHELXL-97
_audit_update_record
;
2015-01-29 deposited with the CCDC.
2015-04-01 downloaded from the CCDC.
;
_cell_angle_alpha 90.00
_cell_angle_beta 91.300(2)
_cell_angle_gamma 90.00
_cell_formula_units_Z 4
_cell_length_a 5.82160(10)
_cell_length_b 15.6040(4)
_cell_length_c 19.8079(4)
_cell_measurement_reflns_used 13457
_cell_measurement_temperature 100(2)
_cell_measurement_theta_max 76.1580
_cell_measurement_theta_min 3.6040
_cell_volume 1798.89(7)
_computing_cell_refinement
;
CrysAlisPro, Agilent Technologies,
Version 1.171.36.28 (release 01-02-2013 CrysAlis171 .NET)
(compiled Feb  1 2013,16:14:44)
;
_computing_data_collection
;
CrysAlisPro, Agilent Technologies,
Version 1.171.36.28 (release 01-02-2013 CrysAlis171 .NET)
(compiled Feb  1 2013,16:14:44)
;
_computing_data_reduction
;
CrysAlisPro, Agilent Technologies,
Version 1.171.36.28 (release 01-02-2013 CrysAlis171 .NET)
(compiled Feb  1 2013,16:14:44)
;
_computing_structure_refinement 'SHELXL-97 (Sheldrick, 1997)'
_computing_structure_solution 'SHELXS-97 (Sheldrick, 1990)'
_diffrn_ambient_temperature 100(2)
_diffrn_detector_area_resol_mean 5.1725
_diffrn_measured_fraction_theta_full 0.988
_diffrn_measured_fraction_theta_max 0.988
_diffrn_measurement_device_type 'SuperNova, Dual, Cu at zero, Atlas'
_diffrn_measurement_method '\w scans'
_diffrn_radiation_monochromator graphite
_diffrn_radiation_source 'fine-focus sealed tube'
_diffrn_radiation_type CuK\a
_diffrn_radiation_wavelength 1.54184
_diffrn_reflns_av_R_equivalents 0.1027
_diffrn_reflns_av_sigmaI/netI 0.0476
_diffrn_reflns_limit_h_max 7
_diffrn_reflns_limit_h_min -7
_diffrn_reflns_limit_k_max 19
_diffrn_reflns_limit_k_min -19
_diffrn_reflns_limit_l_max 23
_diffrn_reflns_limit_l_min -24
_diffrn_reflns_number 22565
_diffrn_reflns_theta_full 77.40
_diffrn_reflns_theta_max 77.40
_diffrn_reflns_theta_min 3.61
_exptl_absorpt_coefficient_mu 20.242
_exptl_absorpt_correction_T_max 1.00000
_exptl_absorpt_correction_T_min 0.10736
_exptl_absorpt_correction_type multi-scan
_exptl_absorpt_process_details
;
CrysAlisPro, Agilent Technologies,
Version 1.171.36.28 (release 01-02-2013 CrysAlis171 .NET)
(compiled Feb  1 2013,16:14:44)
Empirical absorption correction using spherical harmonics,
 implemented in SCALE3 ABSPACK scaling algorithm.
;
_exptl_crystal_colour orange
_exptl_crystal_density_diffrn 1.810
_exptl_crystal_density_method 'not measured'
_exptl_crystal_description plate
_exptl_crystal_F_000 960
_exptl_crystal_size_max 0.4125
_exptl_crystal_size_mid 0.2212
_exptl_crystal_size_min 0.1068
_refine_diff_density_max 2.333
_refine_diff_density_min -1.266
_refine_diff_density_rms 0.238
_refine_ls_extinction_method none
_refine_ls_goodness_of_fit_ref 1.035
_refine_ls_hydrogen_treatment constr
_refine_ls_matrix_type full
_refine_ls_number_parameters 235
_refine_ls_number_reflns 3773
_refine_ls_number_restraints 0
_refine_ls_restrained_S_all 1.035
_refine_ls_R_factor_all 0.0533
_refine_ls_R_factor_gt 0.0513
_refine_ls_shift/su_max 0.000
_refine_ls_shift/su_mean 0.000
_refine_ls_structure_factor_coef Fsqd
_refine_ls_weighting_details 'calc w=1/[\s^2^(Fo^2^)+(0.1186P)^2^+0.0000P] where P=(Fo^2^+2Fc^2^)/3'
_refine_ls_weighting_scheme calc
_refine_ls_wR_factor_gt 0.1417
_refine_ls_wR_factor_ref 0.1451
_reflns_number_gt 3526
_reflns_number_total 3773
_reflns_threshold_expression >2sigma(I)
_cod_data_source_file c5cc01973g2.cif
_cod_data_source_block c:\users\sscott\desktop\sos198\struct\tmp\sos198
_cod_database_code 7117093

loop_
_symmetry_equiv_pos_as_xyz
'x, y, z'
'-x, y+1/2, -z+1/2'
'-x, -y, -z'
'x, -y-1/2, z-1/2'

loop_
_atom_site_label
_atom_site_type_symbol
_atom_site_fract_x
_atom_site_fract_y
_atom_site_fract_z
_atom_site_U_iso_or_equiv
_atom_site_adp_type
_atom_site_occupancy
_atom_site_symmetry_multiplicity
_atom_site_calc_flag
_atom_site_refinement_flags
_atom_site_disorder_assembly
_atom_site_disorder_group
I1 I 0.46565(4) 0.419786(14) 0.229519(12) 0.01951(16) Uani 1 1 d . . .
Fe1 Fe 0.36214(9) 0.63372(3) 0.14770(3) 0.01077(17) Uani 1 1 d . . .
N1 N 0.6978(6) 0.4333(2) 0.46346(17) 0.0154(6) Uani 1 1 d . . .
N2 N 1.1460(6) 0.2824(2) 0.50734(19) 0.0212(7) Uani 1 1 d . . .
C1 C 0.1188(6) 0.5390(2) 0.1498(2) 0.0168(7) Uani 1 1 d . . .
H1 H 0.0016 0.5341 0.1822 0.020 Uiso 1 1 calc R . .
C2 C 0.1030(7) 0.5838(2) 0.0872(2) 0.0180(8) Uani 1 1 d . . .
H2 H -0.0288 0.6132 0.0700 0.022 Uiso 1 1 calc R . .
C3 C 0.3194(8) 0.5772(2) 0.0546(2) 0.0195(8) Uani 1 1 d . . .
H3 H 0.3565 0.6019 0.0124 0.023 Uiso 1 1 calc R . .
C4 C 0.4692(6) 0.5270(2) 0.0966(2) 0.0168(7) Uani 1 1 d . . .
H4 H 0.6238 0.5123 0.0874 0.020 Uiso 1 1 calc R . .
C5 C 0.3448(6) 0.5028(2) 0.15485(18) 0.0135(7) Uani 1 1 d . . .
C6 C 0.3050(6) 0.7135(2) 0.22796(19) 0.0143(7) Uani 1 1 d . . .
H6 H 0.1940 0.7053 0.2618 0.017 Uiso 1 1 calc R . .
C7 C 0.2705(6) 0.7584(2) 0.1661(2) 0.0166(7) Uani 1 1 d . . .
H7 H 0.1318 0.7854 0.1515 0.020 Uiso 1 1 calc R . .
C8 C 0.4795(6) 0.7561(2) 0.12962(19) 0.0167(7) Uani 1 1 d . . .
H8 H 0.5041 0.7814 0.0868 0.020 Uiso 1 1 calc R . .
C9 C 0.6441(6) 0.7092(2) 0.16883(19) 0.0157(7) Uani 1 1 d . . .
H9 H 0.7978 0.6974 0.1568 0.019 Uiso 1 1 calc R . .
C10 C 0.5358(6) 0.6830(2) 0.23013(18) 0.0139(6) Uani 1 1 d . . .
C11 C 0.6449(6) 0.6334(2) 0.2829(2) 0.0152(7) Uani 1 1 d . . .
C12 C 0.7334(7) 0.5895(2) 0.3254(2) 0.0158(8) Uani 1 1 d . . .
C13 C 0.6536(6) 0.4968(3) 0.4211(2) 0.0178(7) Uani 1 1 d . . .
H13 H 0.5069 0.5233 0.4228 0.021 Uiso 1 1 calc R . .
C14 C 0.8091(6) 0.5277(2) 0.37389(18) 0.0129(7) Uani 1 1 d . . .
C15 C 1.0300(6) 0.4906(3) 0.37518(19) 0.0168(7) Uani 1 1 d . . .
H15 H 1.1441 0.5105 0.3454 0.020 Uiso 1 1 calc R . .
C16 C 1.0790(7) 0.4250(2) 0.4202(2) 0.0154(7) Uani 1 1 d . . .
H16 H 1.2273 0.3996 0.4218 0.018 Uiso 1 1 calc R . .
C17 C 0.9091(6) 0.3965(2) 0.46310(18) 0.0131(6) Uani 1 1 d . . .
C18 C 0.9431(6) 0.3232(2) 0.50970(18) 0.0152(7) Uani 1 1 d . . .
C19 C 0.7679(7) 0.2983(2) 0.5532(2) 0.0192(7) Uani 1 1 d . . .
H19 H 0.6261 0.3284 0.5533 0.023 Uiso 1 1 calc R . .
C20 C 0.8050(7) 0.2291(3) 0.5962(2) 0.0218(8) Uani 1 1 d . . .
H20 H 0.6898 0.2112 0.6263 0.026 Uiso 1 1 calc R . .
C21 C 1.0149(8) 0.1866(3) 0.5940(2) 0.0282(9) Uani 1 1 d . . .
H21 H 1.0462 0.1390 0.6226 0.034 Uiso 1 1 calc R . .
C22 C 1.1773(8) 0.2154(3) 0.5490(2) 0.0261(9) Uani 1 1 d . . .
H22 H 1.3197 0.1858 0.5477 0.031 Uiso 1 1 calc R . .

loop_
_atom_site_aniso_label
_atom_site_aniso_U_11
_atom_site_aniso_U_22
_atom_site_aniso_U_33
_atom_site_aniso_U_23
_atom_site_aniso_U_13
_atom_site_aniso_U_12
I1 0.0360(2) 0.0088(2) 0.0136(2) 0.00094(7) -0.00184(13) 0.00192(7)
Fe1 0.0200(3) 0.0067(3) 0.0057(3) 0.00027(18) 0.0009(2) -0.00047(18)
N1 0.0206(14) 0.0143(14) 0.0114(16) 0.0023(12) 0.0037(12) 0.0014(11)
N2 0.0263(15) 0.0147(16) 0.0224(18) 0.0003(13) -0.0026(13) 0.0029(12)
C1 0.0188(15) 0.0151(17) 0.0166(18) -0.0050(14) 0.0002(13) -0.0041(13)
C2 0.0262(18) 0.0115(19) 0.016(2) -0.0027(12) -0.0048(15) -0.0006(12)
C3 0.031(2) 0.017(2) 0.0111(19) -0.0025(13) 0.0018(16) -0.0016(13)
C4 0.0256(16) 0.0118(17) 0.0132(18) -0.0049(13) 0.0022(13) -0.0023(13)
C5 0.0215(15) 0.0107(17) 0.0083(16) 0.0004(13) -0.0026(12) -0.0003(13)
C6 0.0245(16) 0.0081(15) 0.0103(16) -0.0043(13) 0.0003(13) -0.0008(13)
C7 0.0285(17) 0.0068(16) 0.0144(17) -0.0013(13) -0.0024(14) 0.0014(13)
C8 0.0257(16) 0.0106(16) 0.0139(17) 0.0048(13) -0.0013(13) -0.0057(13)
C9 0.0229(15) 0.0104(16) 0.0139(17) 0.0001(13) 0.0006(13) -0.0035(13)
C10 0.0251(16) 0.0112(16) 0.0052(16) -0.0007(12) -0.0024(12) -0.0021(14)
C11 0.0242(16) 0.0094(16) 0.0120(17) -0.0023(13) -0.0001(13) -0.0016(12)
C12 0.0274(18) 0.0110(18) 0.0092(19) -0.0021(13) 0.0019(14) -0.0036(13)
C13 0.0252(16) 0.0142(18) 0.0142(18) -0.0007(14) 0.0018(13) 0.0022(14)
C14 0.0214(15) 0.0091(16) 0.0080(16) -0.0020(12) -0.0029(12) -0.0008(12)
C15 0.0217(16) 0.0157(17) 0.0133(17) 0.0022(14) 0.0059(13) 0.0002(13)
C16 0.0173(15) 0.0158(18) 0.0132(19) -0.0013(13) 0.0012(13) -0.0010(12)
C17 0.0225(15) 0.0076(16) 0.0093(16) -0.0027(14) -0.0002(12) 0.0009(13)
C18 0.0249(16) 0.0113(17) 0.0093(16) -0.0015(13) -0.0048(13) 0.0011(13)
C19 0.0313(18) 0.0128(18) 0.0135(18) 0.0015(14) 0.0006(14) -0.0011(13)
C20 0.038(2) 0.0156(19) 0.0119(18) 0.0016(14) -0.0034(15) -0.0059(15)
C21 0.042(2) 0.0172(19) 0.025(2) 0.0084(16) -0.0131(18) -0.0026(17)
C22 0.0324(19) 0.018(2) 0.028(2) 0.0058(17) -0.0071(17) 0.0045(16)

loop_
_atom_type_symbol
_atom_type_description
_atom_type_scat_dispersion_real
_atom_type_scat_dispersion_imag
_atom_type_scat_source
C C 0.0181 0.0091 'International Tables Vol C Tables 4.2.6.8 and 6.1.1.4'
H H 0.0000 0.0000 'International Tables Vol C Tables 4.2.6.8 and 6.1.1.4'
N N 0.0311 0.0180 'International Tables Vol C Tables 4.2.6.8 and 6.1.1.4'
Fe Fe -1.1336 3.1974 'International Tables Vol C Tables 4.2.6.8 and 6.1.1.4'
I I -0.3257 6.8362 'International Tables Vol C Tables 4.2.6.8 and 6.1.1.4'

loop_
_geom_angle_atom_site_label_1
_geom_angle_atom_site_label_2
_geom_angle_atom_site_label_3
_geom_angle
_geom_angle_site_symmetry_1
_geom_angle_site_symmetry_3
C1 Fe1 C10 125.66(15) . .
C1 Fe1 C5 40.93(14) . .
C10 Fe1 C5 110.05(14) . .
C1 Fe1 C6 107.30(15) . .
C10 Fe1 C6 40.66(14) . .
C5 Fe1 C6 122.81(15) . .
C1 Fe1 C7 119.84(15) . .
C10 Fe1 C7 68.20(15) . .
C5 Fe1 C7 156.76(15) . .
C6 Fe1 C7 40.53(15) . .
C1 Fe1 C4 69.08(14) . .
C10 Fe1 C4 123.18(16) . .
C5 Fe1 C4 40.72(14) . .
C6 Fe1 C4 158.51(16) . .
C7 Fe1 C4 159.96(16) . .
C1 Fe1 C3 68.84(16) . .
C10 Fe1 C3 157.42(16) . .
C5 Fe1 C3 68.22(15) . .
C6 Fe1 C3 159.61(17) . .
C7 Fe1 C3 122.67(16) . .
C4 Fe1 C3 40.61(16) . .
C1 Fe1 C9 163.48(16) . .
C10 Fe1 C9 41.05(14) . .
C5 Fe1 C9 126.69(14) . .
C6 Fe1 C9 68.73(14) . .
C7 Fe1 C9 68.28(15) . .
C4 Fe1 C9 108.39(15) . .
C3 Fe1 C9 120.59(16) . .
C1 Fe1 C2 40.61(16) . .
C10 Fe1 C2 161.28(17) . .
C5 Fe1 C2 68.08(14) . .
C6 Fe1 C2 123.42(16) . .
C7 Fe1 C2 105.77(15) . .
C4 Fe1 C2 68.46(15) . .
C3 Fe1 C2 40.78(17) . .
C9 Fe1 C2 155.05(16) . .
C1 Fe1 C8 154.65(16) . .
C10 Fe1 C8 68.38(15) . .
C5 Fe1 C8 162.11(15) . .
C6 Fe1 C8 68.46(15) . .
C7 Fe1 C8 40.66(15) . .
C4 Fe1 C8 124.04(15) . .
C3 Fe1 C8 106.00(16) . .
C9 Fe1 C8 40.39(15) . .
C2 Fe1 C8 119.38(15) . .
C13 N1 C17 118.5(3) . .
C22 N2 C18 117.0(4) . .
C2 C1 C5 107.2(3) . .
C2 C1 Fe1 70.1(2) . .
C5 C1 Fe1 69.6(2) . .
C1 C2 C3 108.5(4) . .
C1 C2 Fe1 69.3(2) . .
C3 C2 Fe1 69.5(2) . .
C4 C3 C2 108.0(4) . .
C4 C3 Fe1 69.7(2) . .
C2 C3 Fe1 69.7(2) . .
C3 C4 C5 107.6(3) . .
C3 C4 Fe1 69.7(2) . .
C5 C4 Fe1 69.5(2) . .
C4 C5 C1 108.7(3) . .
C4 C5 Fe1 69.7(2) . .
C1 C5 Fe1 69.4(2) . .
C4 C5 I1 124.8(3) . .
C1 C5 I1 126.2(3) . .
Fe1 C5 I1 130.85(18) . .
C7 C6 C10 107.8(3) . .
C7 C6 Fe1 69.7(2) . .
C10 C6 Fe1 69.6(2) . .
C6 C7 C8 108.5(3) . .
C6 C7 Fe1 69.7(2) . .
C8 C7 Fe1 70.0(2) . .
C9 C8 C7 107.9(3) . .
C9 C8 Fe1 69.6(2) . .
C7 C8 Fe1 69.3(2) . .
C8 C9 C10 107.7(3) . .
C8 C9 Fe1 70.1(2) . .
C10 C9 Fe1 69.3(2) . .
C6 C10 C11 127.0(3) . .
C6 C10 C9 108.0(3) . .
C11 C10 C9 124.9(3) . .
C6 C10 Fe1 69.7(2) . .
C11 C10 Fe1 125.4(3) . .
C9 C10 Fe1 69.7(2) . .
C12 C11 C10 177.5(4) . .
C11 C12 C14 170.7(4) . .
N1 C13 C14 124.3(3) . .
C13 C14 C15 116.7(3) . .
C13 C14 C12 119.3(3) . .
C15 C14 C12 123.9(3) . .
C16 C15 C14 119.4(3) . .
C15 C16 C17 119.4(3) . .
N1 C17 C16 121.6(4) . .
N1 C17 C18 115.6(3) . .
C16 C17 C18 122.7(3) . .
N2 C18 C19 122.8(4) . .
N2 C18 C17 116.7(3) . .
C19 C18 C17 120.5(3) . .
C20 C19 C18 119.1(4) . .
C19 C20 C21 118.4(4) . .
C22 C21 C20 118.5(4) . .
N2 C22 C21 124.2(4) . .

loop_
_geom_bond_atom_site_label_1
_geom_bond_atom_site_label_2
_geom_bond_distance
_geom_bond_site_symmetry_2
I1 C5 2.077(4) .
Fe1 C1 2.048(4) .
Fe1 C10 2.050(4) .
Fe1 C5 2.051(4) .
Fe1 C6 2.052(4) .
Fe1 C7 2.053(4) .
Fe1 C4 2.053(4) .
Fe1 C3 2.054(4) .
Fe1 C9 2.056(4) .
Fe1 C2 2.058(4) .
Fe1 C8 2.063(4) .
N1 C13 1.320(5) .
N1 C17 1.357(5) .
N2 C22 1.342(6) .
N2 C18 1.343(5) .
C1 C2 1.425(6) .
C1 C5 1.433(5) .
C2 C3 1.432(6) .
C3 C4 1.425(6) .
C4 C5 1.428(5) .
C6 C7 1.422(5) .
C6 C10 1.425(5) .
C7 C8 1.430(5) .
C8 C9 1.422(5) .
C9 C10 1.440(5) .
C10 C11 1.437(5) .
C11 C12 1.192(6) .
C12 C14 1.424(5) .
C13 C14 1.402(5) .
C14 C15 1.410(5) .
C15 C16 1.383(6) .
C16 C17 1.391(5) .
C17 C18 1.481(5) .
C18 C19 1.405(5) .
C19 C20 1.389(6) .
C20 C21 1.392(7) .
C21 C22 1.389(7) .
